data_4504608
loop_
_publ_author_name
'Adams, Christopher J.'
'Angeloni, Alessandro'
'Orpen, A. Guy'
'Podesta, Thomas J.'
'Shore, Benjamin'

_publ_section_title
;
 Crystal Synthesis of Organic&#x2212;Inorganic Hybrid Salts Based on
 Tetrachloroplatinate and -palladate Salts of Organic Cations:&#x2009;
 Formation of Linear, Two-, and Three-Dimensional
 NH&#x00B7;&#x00B7;&#x00B7;Cl Hydrogen Bond Networks
;
_journal_issue 2
_journal_name_full 'Crystal Growth &amp; Design'
_journal_page_first 411
_journal_paper_doi 10.1021/cg050362o
_journal_volume 6
_journal_year 2006
_chemical_formula_sum 'C10 H22 Cl4 N2 Pd'
_chemical_formula_weight 418.50
_chemical_name_systematic
; 
 ? 
;
_space_group_IT_number 14
_symmetry_cell_setting monoclinic
_symmetry_space_group_name_Hall '-P 2yn'
_symmetry_space_group_name_H-M 'P 1 21/n 1'
_atom_sites_solution_hydrogens geom
_atom_sites_solution_primary direct
_atom_sites_solution_secondary difmap
_audit_creation_method SHELXL-97
_cell_angle_alpha 90.00
_cell_angle_beta 95.736(17)
_cell_angle_gamma 90.00
_cell_formula_units_Z 2
_cell_length_a 5.9658(12)
_cell_length_b 10.7111(17)
_cell_length_c 11.6778(31)
_cell_measurement_reflns_used 99
_cell_measurement_temperature 173(2)
_cell_volume 742.5(3)
_computing_cell_refinement 'Bruker Smart'
_computing_data_collection 'Bruker Smart'
_computing_data_reduction 'Bruker Saint'
_computing_molecular_graphics 'Bruker Shelxtl'
_computing_publication_material 'Bruker xcif'
_computing_structure_refinement 'SHELXL-97 (Sheldrick, 1997)'
_computing_structure_solution 'SHELXS-97 (Sheldrick, 1990)'
_diffrn_ambient_temperature 173(2)
_diffrn_measured_fraction_theta_full 0.995
_diffrn_measured_fraction_theta_max 0.995
_diffrn_measurement_device_type 'Bruker area detector'
_diffrn_measurement_method 'omega frames'
_diffrn_radiation_monochromator graphite
_diffrn_radiation_source 'fine-focus sealed tube'
_diffrn_radiation_type MoK\a
_diffrn_radiation_wavelength 0.71073
_diffrn_reflns_av_R_equivalents 0.0378
_diffrn_reflns_av_sigmaI/netI 0.0264
_diffrn_reflns_limit_h_max 7
_diffrn_reflns_limit_h_min -7
_diffrn_reflns_limit_k_max 13
_diffrn_reflns_limit_k_min -12
_diffrn_reflns_limit_l_max 12
_diffrn_reflns_limit_l_min -15
_diffrn_reflns_number 4723
_diffrn_reflns_theta_full 27.51
_diffrn_reflns_theta_max 27.51
_diffrn_reflns_theta_min 2.59
_diffrn_standards_decay_% none
_exptl_absorpt_coefficient_mu 1.950
_exptl_absorpt_correction_T_max 0.694161
_exptl_absorpt_correction_T_min 0.542802
_exptl_absorpt_correction_type multi-scan
_exptl_absorpt_process_details
; 
 G. M. Sheldrick. 
 SADABS: A program for absorption correction with the Siemens SMART system; 
 University of G\"ottingen: Germany, 1996.
;
_exptl_crystal_colour orange
_exptl_crystal_density_diffrn 1.872
_exptl_crystal_density_method 'not measured'
_exptl_crystal_description block
_exptl_crystal_F_000 420
_exptl_crystal_size_max 0.4
_exptl_crystal_size_mid 0.3
_exptl_crystal_size_min 0.2
_refine_diff_density_max 0.518
_refine_diff_density_min -0.560
_refine_diff_density_rms 0.082
_refine_ls_extinction_coef 0.0022(8)
_refine_ls_extinction_expression Fc^*^=kFc[1+0.001xFc^2^\l^3^/sin(2\q)]^-1/4^
_refine_ls_extinction_method SHELXL
_refine_ls_goodness_of_fit_ref 1.063
_refine_ls_hydrogen_treatment constr
_refine_ls_matrix_type full
_refine_ls_number_parameters 80
_refine_ls_number_reflns 1699
_refine_ls_number_restraints 0
_refine_ls_restrained_S_all 1.063
_refine_ls_R_factor_all 0.0242
_refine_ls_R_factor_gt 0.0212
_refine_ls_shift/su_max 0.001
_refine_ls_shift/su_mean 0.000
_refine_ls_structure_factor_coef Fsqd
_refine_ls_weighting_details 'calc w=1/[\s^2^(Fo^2^)+(0.0303P)^2^+0.3478P] where P=(Fo^2^+2Fc^2^)/3'
_refine_ls_weighting_scheme calc
_refine_ls_wR_factor_gt 0.0558
_refine_ls_wR_factor_ref 0.0571
_reflns_number_gt 1549
_reflns_number_total 1699
_reflns_threshold_expression >2sigma(I)
_cod_data_source_file cg050362osi20050725_015150.cif
_cod_data_source_block 14a
_cod_original_cell_volume 742.48(23)
_cod_original_sg_symbol_H-M P2(1)/n
_cod_database_code 4504608

loop_
_symmetry_equiv_pos_as_xyz
'x, y, z'
'-x+1/2, y+1/2, -z+1/2'
'-x, -y, -z'
'x-1/2, -y-1/2, z-1/2'

loop_
_atom_site_label
_atom_site_type_symbol
_atom_site_fract_x
_atom_site_fract_y
_atom_site_fract_z
_atom_site_U_iso_or_equiv
_atom_site_adp_type
_atom_site_occupancy
_atom_site_symmetry_multiplicity
_atom_site_calc_flag
_atom_site_refinement_flags
Pd1 Pd 0.0000 0.5000 0.0000 0.01524(9) Uani 1 2 d S
Cl1 Cl 0.11878(8) 0.35473(4) 0.13875(4) 0.02101(12) Uani 1 1 d .
Cl2 Cl 0.28754(9) 0.63259(5) 0.06435(5) 0.03325(15) Uani 1 1 d .
C1 C 0.9237(3) -0.0934(2) 0.16758(17) 0.0213(4) Uani 1 1 d .
H1A H 0.9900 -0.1737 0.1894 0.026 Uiso 1 1 calc R
H1B H 1.0366 -0.0436 0.1344 0.026 Uiso 1 1 calc R
C2 C 0.7219(3) -0.11214(18) 0.07913(17) 0.0207(4) Uani 1 1 d .
H2A H 0.6144 -0.1667 0.1111 0.025 Uiso 1 1 calc R
H2B H 0.7710 -0.1529 0.0118 0.025 Uiso 1 1 calc R
C3 C 0.6054(3) 0.01086(16) 0.04265(16) 0.0158(4) Uani 1 1 d .
H3A H 0.7117 0.0619 0.0042 0.019 Uiso 1 1 calc R
C4 C 0.5472(3) 0.08113(19) 0.15056(16) 0.0193(4) Uani 1 1 d .
H4A H 0.4911 0.1635 0.1282 0.023 Uiso 1 1 calc R
H4B H 0.4278 0.0368 0.1840 0.023 Uiso 1 1 calc R
C5 C 0.7479(4) 0.09480(18) 0.24120(17) 0.0211(4) Uani 1 1 d .
H5A H 0.8591 0.1493 0.2122 0.025 Uiso 1 1 calc R
H5B H 0.6987 0.1329 0.3098 0.025 Uiso 1 1 calc R
N1 N 0.8528(3) -0.02929(17) 0.27148(14) 0.0188(3) Uani 1 1 d .
H2N H 0.9736 -0.0185 0.3232 0.023 Uiso 1 1 calc R
H1N H 0.7532 -0.0776 0.3040 0.023 Uiso 1 1 calc R

loop_
_atom_site_aniso_label
_atom_site_aniso_U_11
_atom_site_aniso_U_22
_atom_site_aniso_U_33
_atom_site_aniso_U_23
_atom_site_aniso_U_13
_atom_site_aniso_U_12
Pd1 0.01435(13) 0.01801(13) 0.01292(12) -0.00069(7) -0.00078(7) 0.00001(7)
Cl1 0.0226(2) 0.0220(2) 0.0176(2) 0.00212(17) -0.00168(17) 0.00246(18)
Cl2 0.0285(3) 0.0258(3) 0.0413(3) 0.0061(2) -0.0167(2) -0.0083(2)
C1 0.0182(9) 0.0266(10) 0.0188(9) -0.0027(8) -0.0001(7) 0.0033(8)
C2 0.0199(10) 0.0224(10) 0.0185(9) -0.0034(7) -0.0042(7) 0.0035(8)
C3 0.0168(9) 0.0179(9) 0.0122(9) -0.0003(6) -0.0010(7) -0.0020(7)
C4 0.0206(10) 0.0198(9) 0.0167(9) -0.0024(7) -0.0026(7) 0.0028(7)
C5 0.0256(10) 0.0191(9) 0.0176(9) -0.0019(7) -0.0027(7) -0.0003(8)
N1 0.0175(8) 0.0235(8) 0.0144(8) 0.0005(6) -0.0033(6) -0.0022(7)

loop_
_atom_type_symbol
_atom_type_description
_atom_type_scat_dispersion_real
_atom_type_scat_dispersion_imag
_atom_type_scat_source
C C 0.0033 0.0016 'International Tables Vol C Tables 4.2.6.8 and 6.1.1.4'
H H 0.0000 0.0000 'International Tables Vol C Tables 4.2.6.8 and 6.1.1.4'
N N 0.0061 0.0033 'International Tables Vol C Tables 4.2.6.8 and 6.1.1.4'
Cl Cl 0.1484 0.1585 'International Tables Vol C Tables 4.2.6.8 and 6.1.1.4'
Pd Pd -0.9988 1.0072 'International Tables Vol C Tables 4.2.6.8 and 6.1.1.4'

loop_
_geom_angle_atom_site_label_1
_geom_angle_atom_site_label_2
_geom_angle_atom_site_label_3
_geom_angle
_geom_angle_site_symmetry_1
_geom_angle_site_symmetry_3
Cl2 Pd1 Cl2 180.0 . 3_565
Cl2 Pd1 Cl1 88.833(18) . 3_565
Cl2 Pd1 Cl1 91.168(19) 3_565 3_565
Cl2 Pd1 Cl1 91.167(18) . .
Cl2 Pd1 Cl1 88.833(18) 3_565 .
Cl1 Pd1 Cl1 180.0 3_565 .
N1 C1 C2 110.12(16) . .
C1 C2 C3 112.50(16) . .
C2 C3 C4 109.08(15) . .
C2 C3 C3 111.62(18) . 3_655
C4 C3 C3 111.5(2) . 3_655
C5 C4 C3 112.98(16) . .
N1 C5 C4 111.09(15) . .
C1 N1 C5 111.26(16) . .

loop_
_geom_bond_atom_site_label_1
_geom_bond_atom_site_label_2
_geom_bond_distance
_geom_bond_site_symmetry_2
Pd1 Cl2 2.2949(5) .
Pd1 Cl2 2.2949(5) 3_565
Pd1 Cl1 2.3063(5) 3_565
Pd1 Cl1 2.3063(5) .
C1 N1 1.492(3) .
C1 C2 1.519(3) .
C2 C3 1.530(3) .
C3 C4 1.537(3) .
C3 C3 1.542(4) 3_655
C4 C5 1.524(3) .
C5 N1 1.496(3) .
